data_1517114
loop_
_publ_author_name
'Lukose, Binit'
'Kuc, Agnieszka'
'Frenzel, Johannes'
'Heine, Thomas'

_publ_section_title
;
 On the reticular construction concept of covalent organic frameworks.
;
_journal_name_full 'Beilstein journal of nanotechnology'
_journal_page_first 60
_journal_page_last 70
_journal_paper_doi 10.3762/bjnano.1.8
_journal_volume 1
_journal_year 2010
_chemical_compound_source 'see text'
_chemical_formula_moiety 'C18 H12 B3 O3'
_chemical_formula_sum 'C18 H12 B3 O3'
_chemical_formula_weight 308.71
_chemical_name_systematic ?
_space_group_IT_number 63
_symmetry_cell_setting orthorhombic
_symmetry_Int_Tables_number 63
_symmetry_space_group_name_Hall '-C 2c 2'
_symmetry_space_group_name_H-M 'C m c m'
_atom_sites_solution_hydrogens ' ?'
_atom_sites_solution_primary ' ?'
_atom_sites_solution_secondary ' ?'
_cell_angle_alpha 90
_cell_angle_beta 90
_cell_angle_gamma 90
_cell_formula_units_Z 8
_cell_length_a 22.41020
_cell_length_b 38.81560
_cell_length_c 6.82630
_cell_volume 5937.962
_computing_publication_material 'PLATON (Spek, 2003)'
_diffrn_radiation_probe x-ray
_diffrn_radiation_type MoK\a
_diffrn_radiation_wavelength 0.71073
_diffrn_reflns_reduction_process
;
;
_exptl_absorpt_coefficient_mu 0.045
_exptl_absorpt_correction_type ' ?'
_exptl_crystal_colour ' ?'
_exptl_crystal_density_diffrn 0.691
_exptl_crystal_density_method 'Not Measured'
_exptl_crystal_description ' ?'
_exptl_crystal_F_000 1272
_refine_ls_extinction_method ' ?'
_refine_ls_hydrogen_treatment ' ?'
_refine_ls_number_restraints 0
_refine_ls_weighting_scheme ?
_cod_data_source_file COF-1M_ser-z_1.cif
_cod_data_source_block block_1
_cod_depositor_comments
;
The following automatic conversions were performed:

'_symmetry_cell_setting' value 'Orthorhombic' changed to
'orthorhombic' according to
/usr/data/users/saulius/automatic-downloads/retrospective/Beilstein/lib/dictionaries/cif_core.dic
dictionary named 'cif_core.dic' version 2.4.2 from 2011-04-26.

Automatic conversion script
Id: cif_fix_values 2281 2013-09-26 08:29:07Z andrius 
;
_cod_database_code 1517114

loop_
_symmetry_equiv_pos_site_id
_symmetry_equiv_pos_as_xyz
1 x,y,z
2 -x,-y,1/2+z
3 x,-y,-z
4 -x,y,1/2-z
5 -x,-y,-z
6 x,y,1/2-z
7 -x,y,z
8 x,-y,1/2+z
9 1/2+x,1/2+y,z
10 1/2-x,1/2-y,1/2+z
11 1/2+x,1/2-y,-z
12 1/2-x,1/2+y,1/2-z
13 1/2-x,1/2-y,-z
14 1/2+x,1/2+y,1/2-z
15 1/2-x,1/2+y,z
16 1/2+x,1/2-y,1/2+z

loop_
_atom_site_label
_atom_site_type_symbol
_atom_site_thermal_displace_type
_atom_site_fract_x
_atom_site_fract_y
_atom_site_fract_z
_atom_site_occupancy
_atom_site_U_iso_or_equiv
O5 O Uiso 0.44605 0.13065 0.25000 1.000 0.0500
O7 O Uiso 0.50000 0.18478 0.25000 1.000 0.0500
O8 O Uiso 0.00000 0.27953 0.25000 1.000 0.0500
O9 O Uiso 0.05394 0.33330 0.25000 1.000 0.0500
C35 C Uiso 0.11147 0.27808 0.25000 1.000 0.0500
C36 C Uiso 0.16674 0.29533 0.25000 1.000 0.0500
C37 C Uiso 0.22036 0.27756 0.25000 1.000 0.0500
C38 C Uiso 0.22147 0.24140 0.25000 1.000 0.0500
C39 C Uiso 0.16668 0.22389 0.25000 1.000 0.0500
C40 C Uiso 0.11317 0.24180 0.25000 1.000 0.0500
C41 C Uiso 0.27819 0.22248 0.25000 1.000 0.0500
C42 C Uiso 0.33298 0.24000 0.25000 1.000 0.0500
C43 C Uiso 0.38648 0.22209 0.25000 1.000 0.0500
C44 C Uiso 0.38821 0.18579 0.25000 1.000 0.0500
C45 C Uiso 0.33294 0.16854 0.25000 1.000 0.0500
C46 C Uiso 0.27931 0.18631 0.25000 1.000 0.0500
C59 C Uiso 0.50000 -0.11010 0.25000 1.000 0.0500
C60 C Uiso 0.44627 -0.09124 0.25000 1.000 0.0500
C61 C Uiso 0.44601 -0.05553 0.25000 1.000 0.0500
C62 C Uiso 0.50000 -0.03677 0.25000 1.000 0.0500
C65 C Uiso 0.50000 0.00108 0.25000 1.000 0.0500
C66 C Uiso 0.44601 0.01961 0.25000 1.000 0.0500
C67 C Uiso 0.44625 0.05533 0.25000 1.000 0.0500
C68 C Uiso 0.50000 0.07440 0.25000 1.000 0.0500
B5 B Uiso 0.44637 0.16667 0.25000 1.000 0.0500
B6 B Uiso 0.50000 0.11298 0.25000 1.000 0.0500
B8 B Uiso 0.05361 0.29740 0.25000 1.000 0.0500
B10 B Uiso 0.50000 -0.14867 0.25000 1.000 0.0500
H23 H Uiso 0.40398 -0.04122 0.25000 1.000 0.0600
H24 H Uiso 0.40374 -0.10504 0.25000 1.000 0.0600
H27 H Uiso 0.40338 0.06925 0.25000 1.000 0.0600
H28 H Uiso 0.40401 0.00532 0.25000 1.000 0.0600
H31 H Uiso 0.23700 0.17247 0.25000 1.000 0.0600
H32 H Uiso 0.33262 0.14042 0.25000 1.000 0.0600
H33 H Uiso 0.42931 0.23677 0.25000 1.000 0.0600
H34 H Uiso 0.33363 0.26871 0.25000 1.000 0.0600
H35 H Uiso 0.07136 0.22751 0.25000 1.000 0.0600
H36 H Uiso 0.16725 0.19574 0.25000 1.000 0.0600
H37 H Uiso 0.26331 0.29216 0.25000 1.000 0.0600
H38 H Uiso 0.16754 0.32403 0.25000 1.000 0.0600

loop_
_atom_type_symbol
_atom_type_description
_atom_type_scat_dispersion_real
_atom_type_scat_dispersion_imag
_atom_type_scat_source
O O 0.0106 0.0060 'International Tables Vol C Tables 4.2.6.8 and 6.1.1.4'
B B 0.0013 0.0007 'International Tables Vol C Tables 4.2.6.8 and 6.1.1.4'
H H 0.0000 0.0000 'International Tables Vol C Tables 4.2.6.8 and 6.1.1.4'
C C 0.0033 0.0016 'International Tables Vol C Tables 4.2.6.8 and 6.1.1.4'

loop_
_geom_angle_atom_site_label_1
_geom_angle_atom_site_label_2
_geom_angle_atom_site_label_3
_geom_angle
_geom_angle_site_symmetry_1
_geom_angle_site_symmetry_3
_geom_angle_publ_flag
B5 O5 B6 119.27 . . yes
B5 O7 B5 119.35 . 4_655 yes
B8 O8 B8 120.00 . 4_555 yes
B8 O9 B10 119.76 . 9_455 yes
C36 C35 C40 116.85 . . no
C36 C35 B8 121.56 . . yes
C40 C35 B8 121.59 . . yes
C35 C36 C37 121.75 . . no
C36 C37 C38 120.87 . . no
C37 C38 C39 117.95 . . no
C37 C38 C41 121.03 . . no
C39 C38 C41 121.02 . . no
C38 C39 C40 120.93 . . no
C35 C40 C39 121.65 . . no
C38 C41 C42 121.00 . . no
C38 C41 C46 121.04 . . no
C42 C41 C46 117.96 . . no
C41 C42 C43 120.91 . . no
C42 C43 C44 121.68 . . no
C43 C44 C45 116.82 . . no
C43 C44 B5 121.23 . . yes
C45 C44 B5 121.95 . . yes
C44 C45 C46 121.75 . . no
C41 C46 C45 120.88 . . no
C60 C59 B10 121.30 . . yes
C60 C59 C60 117.40 . 4_655 no
C60 C59 B10 121.30 4_655 . yes
C59 C60 C61 121.54 . . no
C60 C61 C62 120.80 . . no
C61 C62 C65 121.04 . . no
C61 C62 C61 117.92 . 4_655 no
C61 C62 C65 121.04 4_655 . no
C62 C65 C66 120.73 . . no
C62 C65 C66 120.73 . 4_655 no
C66 C65 C66 118.54 . 4_655 no
C65 C66 C67 120.51 . . no
C66 C67 C68 121.79 . . no
C67 C68 B6 121.57 . . yes
C67 C68 C67 116.86 . 4_655 no
C67 C68 B6 121.57 4_655 . yes
C37 C36 H38 119.00 . . no
C35 C36 H38 119.00 . . no
C36 C37 H37 120.00 . . no
C38 C37 H37 119.00 . . no
C38 C39 H36 118.00 . . no
C40 C39 H36 121.00 . . no
C35 C40 H35 119.00 . . no
C39 C40 H35 119.00 . . no
C41 C42 H34 120.00 . . no
C43 C42 H34 119.00 . . no
C44 C43 H33 119.00 . . no
C42 C43 H33 119.00 . . no
C44 C45 H32 119.00 . . no
C46 C45 H32 119.00 . . no
C41 C46 H31 119.00 . . no
C45 C46 H31 121.00 . . no
C61 C60 H24 119.00 . . no
C59 C60 H24 119.00 . . no
C60 C61 H23 121.00 . . no
C62 C61 H23 118.00 . . no
C67 C66 H28 121.00 . . no
C65 C66 H28 119.00 . . no
C66 C67 H27 119.00 . . no
C68 C67 H27 119.00 . . no
O5 B5 O7 120.62 . . yes
O5 B5 C44 119.36 . . yes
O7 B5 C44 120.02 . . yes
O5 B6 C68 119.57 4_655 . yes
O5 B6 O5 120.87 . 4_655 yes
O5 B6 C68 119.57 . . yes
O8 B8 C35 119.96 . . yes
O9 B8 C35 119.74 . . yes
O8 B8 O9 120.30 . . yes
O9 B10 O9 119.86 9_545 12_545 yes
O9 B10 C59 120.07 9_545 . yes
O9 B10 C59 120.07 12_545 . yes

loop_
_geom_bond_atom_site_label_1
_geom_bond_atom_site_label_2
_geom_bond_distance
_geom_bond_site_symmetry_2
_geom_bond_publ_flag
O5 B5 1.3982 . yes
O5 B6 1.3900 . yes
O7 B5 1.3923 . yes
O7 B5 1.3923 4_655 yes
O8 B8 1.3873 . yes
O8 B8 1.3873 4_555 yes
O9 B8 1.3935 . yes
O9 B10 1.3968 9_455 yes
C35 C36 1.4080 . no
C35 C40 1.4087 . no
C35 B8 1.4979 . yes
C36 C37 1.3855 . no
C37 C38 1.4038 . no
C38 C39 1.4034 . no
C38 C41 1.4680 . no
C39 C40 1.3861 . no
C41 C42 1.4036 . no
C41 C46 1.4042 . no
C42 C43 1.3859 . no
C43 C44 1.4095 . no
C44 C45 1.4080 . no
C44 B5 1.4999 . yes
C45 C46 1.3857 . no
C59 C60 1.4092 . no
C59 B10 1.4971 . yes
C59 C60 1.4092 4_655 no
C60 C61 1.3861 . no
C61 C62 1.4122 . no
C62 C65 1.4692 . no
C65 C66 1.4076 . no
C65 C66 1.4076 4_655 no
C66 C67 1.3865 . no
C67 C68 1.4138 . no
C68 B6 1.4975 . yes
C36 H38 1.1100 . no
C37 H37 1.1200 . no
C39 H36 1.0900 . no
C40 H35 1.0900 . no
C42 H34 1.1100 . no
C43 H33 1.1200 . no
C45 H32 1.0900 . no
C46 H31 1.0900 . no
C60 H24 1.0900 . no
C61 H23 1.0900 . no
C66 H28 1.0900 . no
C67 H27 1.1000 . no

loop_
_geom_contact_atom_site_label_1
_geom_contact_atom_site_label_2
_geom_contact_distance
_geom_contact_site_symmetry_2
_geom_contact_publ_flag
O5 H27 2.5700 . no
O5 H32 2.5700 . no
O7 H33 2.5700 . no
O7 H33 2.5700 4_655 no
O7 H33 2.5700 4_655 no
O8 H35 2.5800 . no
O8 H35 2.5800 4_555 no
O8 H35 2.5800 4_555 no
O9 H38 2.5700 . no
O9 H24 2.5700 12_555 no
O9 H24 2.5700 12_555 no
C35 C43 3.4135 10_554 no
C35 C43 3.4135 10_555 no
C35 C43 3.4135 13_555 no
C35 C43 3.4135 13_556 no
C37 C41 3.4133 13_555 no
C37 C41 3.4133 10_554 no
C37 C41 3.4133 10_555 no
C37 C41 3.4133 13_556 no
C41 C37 3.4133 10_555 no
C41 C37 3.4133 13_555 no
C41 C37 3.4133 10_554 no
C41 C37 3.4133 13_556 no
C43 C35 3.4135 13_556 no
C43 C35 3.4135 10_555 no
C43 C35 3.4135 13_555 no
C43 C35 3.4135 10_554 no
C59 B6 3.4150 5_655 no
C59 B6 3.4150 2_655 no
C59 B6 3.4150 5_656 no
C59 B6 3.4150 8_554 no
C59 B6 3.4150 2_654 no
C59 B6 3.4150 8_555 no
C59 B6 3.4150 3_555 no
C59 B6 3.4150 3_556 no
C61 C67 3.4132 3_555 no
C61 C67 3.4132 8_555 no
C61 C67 3.4132 8_554 no
C61 C67 3.4132 3_556 no
C65 C65 3.4142 2_655 no
C65 C65 3.4142 8_555 no
C65 C65 3.4142 3_556 no
C65 C65 3.4142 5_655 no
C65 C65 3.4142 3_555 no
C65 C65 3.4142 2_654 no
C65 C65 3.4142 5_656 no
C65 C65 3.4142 8_554 no
C67 C61 3.4132 3_556 no
C67 C61 3.4132 3_555 no
C67 C61 3.4132 8_555 no
C67 C61 3.4132 8_554 no
C37 H34 2.5600 . no
C39 H31 2.5400 . no
C42 H37 2.5600 . no
C46 H36 2.5400 . no
C61 H28 2.5400 . no
C66 H23 2.5400 . no
B6 C59 3.4150 2_654 no
B6 C59 3.4150 2_655 no
B6 C59 3.4150 3_555 no
B6 C59 3.4150 3_556 no
B6 C59 3.4150 5_655 no
B6 C59 3.4150 5_656 no
B6 C59 3.4150 8_554 no
B6 C59 3.4150 8_555 no
H23 C66 2.5400 . no
H23 H28 1.8100 . no
H24 O9 2.5700 12_545 no
H24 O9 2.5700 12_545 no
H27 O5 2.5700 . no
H28 C61 2.5400 . no
H28 H23 1.8100 . no
H31 C39 2.5400 . no
H31 H36 1.8100 . no
H32 O5 2.5700 . no
H33 O7 2.5700 . no
H34 C37 2.5600 . no
H34 H37 1.8200 . no
H35 O8 2.5800 . no
H36 C46 2.5400 . no
H36 H31 1.8100 . no
H37 C42 2.5600 . no
H37 H34 1.8200 . no
H38 O9 2.5700 . no

loop_
_geom_torsion_atom_site_label_1
_geom_torsion_atom_site_label_2
_geom_torsion_atom_site_label_3
_geom_torsion_atom_site_label_4
_geom_torsion
_geom_torsion_publ_flag
B6 O5 B5 C44 180.00 no
B5 O5 B6 C68 180.00 no
B6 O5 B5 O7 0.00 no
C40 C35 C36 C37 0.00 no
B8 C35 C36 C37 180.00 no
C36 C35 B8 O9 0.00 no
C40 C35 B8 O8 0.00 no
C40 C35 B8 O9 180.00 no
C36 C35 B8 O8 180.00 no
C36 C35 C40 C39 0.00 no
B8 C35 C40 C39 180.00 no
C35 C36 C37 C38 0.00 no
C36 C37 C38 C41 180.00 no
C36 C37 C38 C39 0.00 no
C37 C38 C41 C42 0.00 no
C37 C38 C41 C46 180.00 no
C39 C38 C41 C46 0.00 no
C37 C38 C39 C40 0.00 no
C39 C38 C41 C42 180.00 no
C41 C38 C39 C40 180.00 no
C38 C39 C40 C35 0.00 no
C42 C41 C46 C45 0.00 no
C38 C41 C42 C43 180.00 no
C46 C41 C42 C43 0.00 no
C38 C41 C46 C45 180.00 no
C41 C42 C43 C44 0.00 no
C42 C43 C44 C45 0.00 no
C42 C43 C44 B5 180.00 no
C43 C44 B5 O7 0.00 no
C45 C44 B5 O5 0.00 no
C45 C44 B5 O7 180.00 no
B5 C44 C45 C46 180.00 no
C43 C44 B5 O5 180.00 no
C43 C44 C45 C46 0.00 no
C44 C45 C46 C41 0.00 no
B10 C59 C60 C61 180.00 no
C59 C60 C61 C62 0.00 no
C60 C61 C62 C65 180.00 no
C61 C62 C65 C66 0.00 no
C62 C65 C66 C67 180.00 no
C65 C66 C67 C68 0.00 no
C66 C67 C68 B6 180.00 no
C67 C68 B6 O5 0.00 no
